data_2105498
loop_
_publ_author_name
'Ebihara, Masahiro'
'Fuma, Yasuhiro'

_publ_section_title
;
 Two- and three-dimensional assembled structures constructed from
 amidate-bridged paddlewheel complexes with group 6 oxometallate ions
;
_journal_issue 5
_journal_name_full 'Acta Crystallographica Section B'
_journal_page_first 480
_journal_page_last 489
_journal_paper_doi 10.1107/S2052519213024068
_journal_volume 69
_journal_year 2013
_chemical_formula_moiety 'C16 H32 Mo N8 O12 Rh4'
_chemical_formula_sum 'C16 H32 Mo N8 O12 Rh4'
_chemical_formula_weight 1036.08
_space_group_IT_number 88
_symmetry_cell_setting tetragonal
_symmetry_space_group_name_Hall '-I 4ad'
_symmetry_space_group_name_H-M 'I 41/a :2'
_atom_sites_solution_hydrogens geom
_atom_sites_solution_primary direct
_atom_sites_solution_secondary difmap
_audit_creation_method SHELXL-97
_cell_angle_alpha 90.00
_cell_angle_beta 90.00
_cell_angle_gamma 90.00
_cell_formula_units_Z 4
_cell_length_a 9.5725(8)
_cell_length_b 9.5725(8)
_cell_length_c 29.627(3)
_cell_measurement_reflns_used 3061
_cell_measurement_temperature 296(2)
_cell_measurement_theta_max 27.5
_cell_measurement_theta_min 3.0
_cell_volume 2714.8(4)
_computing_cell_refinement CrystalClear
_computing_data_collection 'CrystalClear (Molecular Structure Corporation & Rigaku Corporation, 2001)'
_computing_data_reduction CrystalClear
_computing_molecular_graphics 'ORTEPII (Johnson, 1976)'
_computing_publication_material 'Yadokari-XG 2009 (Wakita, Nemoto et al., 2009)'
_computing_structure_refinement 'SHELXL-97 (Sheldrick, 2008)'
_computing_structure_solution 'SIR97 (Altomare et al., 1999)'
_diffrn_ambient_temperature 296(2)
_diffrn_detector_area_resol_mean 14.62
_diffrn_measured_fraction_theta_full 0.998
_diffrn_measured_fraction_theta_max 0.998
_diffrn_measurement_device_type 'Rigaku/MSC Mercury CCD'
_diffrn_measurement_method \w
_diffrn_radiation_monochromator graphite
_diffrn_radiation_type MoK\a
_diffrn_radiation_wavelength 0.71069
_diffrn_reflns_av_R_equivalents 0.0673
_diffrn_reflns_av_sigmaI/netI 0.0464
_diffrn_reflns_limit_h_max 12
_diffrn_reflns_limit_h_min -9
_diffrn_reflns_limit_k_max 12
_diffrn_reflns_limit_k_min -10
_diffrn_reflns_limit_l_max 25
_diffrn_reflns_limit_l_min -38
_diffrn_reflns_number 11116
_diffrn_reflns_theta_full 27.48
_diffrn_reflns_theta_max 27.48
_diffrn_reflns_theta_min 3.31
_exptl_absorpt_coefficient_mu 2.904
_exptl_absorpt_correction_T_max 0.8560
_exptl_absorpt_correction_T_min 0.7311
_exptl_absorpt_correction_type integration
_exptl_absorpt_process_details '(Higashi, 1999)'
_exptl_crystal_colour Brown
_exptl_crystal_density_diffrn 2.535
_exptl_crystal_density_method 'not measured'
_exptl_crystal_description Block
_exptl_crystal_F_000 2008
_exptl_crystal_size_max 0.10
_exptl_crystal_size_mid 0.10
_exptl_crystal_size_min 0.06
_refine_diff_density_max 0.711
_refine_diff_density_min -0.708
_refine_ls_extinction_method none
_refine_ls_goodness_of_fit_ref 1.298
_refine_ls_hydrogen_treatment constr
_refine_ls_matrix_type full
_refine_ls_number_parameters 95
_refine_ls_number_reflns 1557
_refine_ls_number_restraints 0
_refine_ls_restrained_S_all 1.298
_refine_ls_R_factor_all 0.0781
_refine_ls_R_factor_gt 0.0608
_refine_ls_shift/su_max 0.001
_refine_ls_shift/su_mean 0.000
_refine_ls_structure_factor_coef Fsqd
_refine_ls_weighting_details 'calc w=1/[\s^2^(Fo^2^)+(0.0169P)^2^+35.6503P] where P=(Fo^2^+2Fc^2^)/3'
_refine_ls_weighting_scheme calc
_refine_ls_wR_factor_gt 0.0876
_refine_ls_wR_factor_ref 0.0913
_reflns_number_gt 1393
_reflns_number_total 1557
_reflns_threshold_expression ' I>2\s(I)'
_cod_data_source_file ry5054.cif
_cod_data_source_block II
_cod_original_sg_symbol_H-M 'I 41/a'
_cod_database_code 2105498

loop_
_symmetry_equiv_pos_as_xyz
'x, y, z'
'-x, -y+1/2, z'
'-y+3/4, x+1/4, z+1/4'
'y+1/4, -x+1/4, z+1/4'
'x+1/2, y+1/2, z+1/2'
'-x+1/2, -y+1, z+1/2'
'-y+5/4, x+3/4, z+3/4'
'y+3/4, -x+3/4, z+3/4'
'-x, -y, -z'
'x, y-1/2, -z'
'y-3/4, -x-1/4, -z-1/4'
'-y-1/4, x-1/4, -z-1/4'
'-x+1/2, -y+1/2, -z+1/2'
'x+1/2, y, -z+1/2'
'y-1/4, -x+1/4, -z+1/4'
'-y+1/4, x+1/4, -z+1/4'

loop_
_atom_site_type_symbol
_atom_site_label
_atom_site_fract_x
_atom_site_fract_y
_atom_site_fract_z
_atom_site_U_iso_or_equiv
_atom_site_adp_type
_atom_site_calc_flag
_atom_site_refinement_flags
_atom_site_occupancy
_atom_site_symmetry_multiplicity
Rh Rh1 0.37397(6) 0.25731(6) 0.169556(17) 0.01489(15) Uani d . 1 1
Mo Mo1 0.0000 0.2500 0.1250 0.0182(3) Uani d S 1 4
N N1 0.6215(6) 0.3964(6) 0.1251(2) 0.0208(13) Uani d . 1 1
H H1 0.6997 0.4318 0.1164 0.025 Uiso calc R 1 1
O O1 0.3861(5) 0.4030(5) 0.12014(16) 0.0207(11) Uani d . 1 1
N N2 0.6200(6) 0.3772(6) 0.22057(19) 0.0201(14) Uani d . 1 1
H H2 0.6972 0.3986 0.2337 0.024 Uiso calc R 1 1
O O2 0.3849(5) 0.4127(5) 0.21626(16) 0.0226(11) Uani d . 1 1
O O3 0.1446(5) 0.2760(6) 0.16062(18) 0.0324(13) Uani d . 1 1
C C1 0.5065(8) 0.4472(7) 0.1082(2) 0.0203(15) Uani d . 1 1
C C2 0.5094(9) 0.5599(9) 0.0729(3) 0.0321(19) Uani d . 1 1
H H3 0.4964 0.5189 0.0436 0.048 Uiso calc R 1 1
H H4 0.5978 0.6071 0.0738 0.048 Uiso calc R 1 1
H H5 0.4357 0.6256 0.0786 0.048 Uiso calc R 1 1
C C3 0.5061(9) 0.4341(8) 0.2350(2) 0.0224(16) Uani d . 1 1
C C4 0.5058(10) 0.5338(9) 0.2737(2) 0.037(2) Uani d . 1 1
H H6 0.4398 0.5030 0.2960 0.056 Uiso calc R 1 1
H H7 0.4799 0.6251 0.2632 0.056 Uiso calc R 1 1
H H8 0.5973 0.5376 0.2869 0.056 Uiso calc R 1 1

loop_
_atom_site_aniso_label
_atom_site_aniso_U_11
_atom_site_aniso_U_22
_atom_site_aniso_U_33
_atom_site_aniso_U_12
_atom_site_aniso_U_13
_atom_site_aniso_U_23
Rh1 0.0098(3) 0.0162(3) 0.0187(3) -0.0001(2) 0.0000(2) -0.0001(2)
Mo1 0.0132(4) 0.0132(4) 0.0283(6) 0.000 0.000 0.000
N1 0.022(3) 0.021(3) 0.020(3) -0.001(3) 0.003(2) 0.004(2)
O1 0.017(3) 0.023(3) 0.022(3) 0.001(2) 0.000(2) 0.005(2)
N2 0.015(3) 0.023(4) 0.022(3) 0.000(3) -0.004(2) -0.004(2)
O2 0.022(3) 0.022(3) 0.024(3) 0.004(2) -0.001(2) -0.002(2)
O3 0.012(3) 0.045(4) 0.040(3) -0.001(3) -0.001(2) -0.002(3)
C1 0.023(4) 0.016(4) 0.022(3) -0.002(3) -0.001(3) 0.001(3)
C2 0.030(5) 0.028(5) 0.038(4) 0.001(4) 0.002(4) 0.013(4)
C3 0.031(4) 0.018(4) 0.018(3) -0.001(3) 0.000(3) 0.002(3)
C4 0.052(6) 0.034(5) 0.025(4) 0.008(4) -0.004(4) -0.013(3)

loop_
_atom_type_symbol
_atom_type_description
_atom_type_scat_dispersion_real
_atom_type_scat_dispersion_imag
_atom_type_scat_source
C C 0.0033 0.0016 'International Tables Vol C Tables 4.2.6.8 and 6.1.1.4'
H H 0.0000 0.0000 'International Tables Vol C Tables 4.2.6.8 and 6.1.1.4'
N N 0.0061 0.0033 'International Tables Vol C Tables 4.2.6.8 and 6.1.1.4'
Mo Mo -1.6832 0.6857 'International Tables Vol C Tables 4.2.6.8 and 6.1.1.4'
O O 0.0106 0.0060 'International Tables Vol C Tables 4.2.6.8 and 6.1.1.4'
Rh Rh -1.1178 0.9187 'International Tables Vol C Tables 4.2.6.8 and 6.1.1.4'

loop_
_geom_angle_atom_site_label_1
_geom_angle_atom_site_label_2
_geom_angle_atom_site_label_3
_geom_angle_site_symmetry_1
_geom_angle_site_symmetry_3
_geom_angle
_geom_angle_publ_flag
N1 Rh1 N2 2_655 2_655 91.4(2) ?
N1 Rh1 O1 2_655 . 91.7(2) ?
N2 Rh1 O1 2_655 . 174.1(2) ?
N1 Rh1 O2 2_655 . 175.7(2) ?
N2 Rh1 O2 2_655 . 87.4(2) ?
O1 Rh1 O2 . . 89.1(2) ?
N1 Rh1 O3 2_655 . 90.1(2) ?
N2 Rh1 O3 2_655 . 99.9(2) ?
O1 Rh1 O3 . . 85.1(2) ?
O2 Rh1 O3 . . 94.2(2) ?
N1 Rh1 Rh1 2_655 2_655 86.28(18) ?
N2 Rh1 Rh1 2_655 2_655 86.20(17) ?
O1 Rh1 Rh1 . 2_655 89.01(14) ?
O2 Rh1 Rh1 . 2_655 89.48(14) ?
O3 Rh1 Rh1 . 2_655 173.02(14) y
O3 Mo1 O3 . 2 106.2(3) y
O3 Mo1 O3 15 16 106.2(3) ?
O3 Mo1 O3 15 . 111.12(18) y
O3 Mo1 O3 16 . 111.12(18) ?
O3 Mo1 O3 15 2 111.12(18) ?
O3 Mo1 O3 16 2 111.12(18) ?
C1 N1 Rh1 . 2_655 123.5(5) ?
C1 N1 H1 . . 118.2 ?
Rh1 N1 H1 2_655 . 118.2 ?
C1 O1 Rh1 . . 118.6(4) ?
C3 N2 Rh1 . 2_655 123.4(5) ?
C3 N2 H2 . . 118.3 ?
Rh1 N2 H2 2_655 . 118.3 ?
C3 O2 Rh1 . . 116.8(5) ?
Mo1 O3 Rh1 . . 147.0(3) y
O1 C1 N1 . . 122.2(6) ?
O1 C1 C2 . . 116.5(7) ?
N1 C1 C2 . . 121.3(7) ?
C1 C2 H3 . . 109.5 ?
C1 C2 H4 . . 109.5 ?
H3 C2 H4 . . 109.5 ?
C1 C2 H5 . . 109.5 ?
H3 C2 H5 . . 109.5 ?
H4 C2 H5 . . 109.5 ?
N2 C3 O2 . . 122.9(6) ?
N2 C3 C4 . . 121.8(7) ?
O2 C3 C4 . . 115.2(7) ?
C3 C4 H6 . . 109.5 ?
C3 C4 H7 . . 109.5 ?
H6 C4 H7 . . 109.5 ?
C3 C4 H8 . . 109.5 ?
H6 C4 H8 . . 109.5 ?
H7 C4 H8 . . 109.5 ?

loop_
_geom_bond_atom_site_label_1
_geom_bond_atom_site_label_2
_geom_bond_site_symmetry_2
_geom_bond_distance
_geom_bond_publ_flag
Rh1 N1 2_655 1.975(6) y
Rh1 N2 2_655 1.986(6) y
Rh1 O1 . 2.026(5) y
Rh1 O2 . 2.034(5) y
Rh1 O3 . 2.219(5) y
Rh1 Rh1 2_655 2.4170(11) y
Mo1 O3 . 1.758(5) y
N1 C1 . 1.303(9) ?
N1 Rh1 2_655 1.975(6) ?
N1 H1 . 0.8600 ?
O1 C1 . 1.278(9) ?
N2 C3 . 1.292(9) ?
N2 Rh1 2_655 1.986(6) ?
N2 H2 . 0.8600 ?
O2 C3 . 1.303(9) ?
C1 C2 . 1.504(10) ?
C2 H3 . 0.9600 ?
C2 H4 . 0.9600 ?
C2 H5 . 0.9600 ?
C3 C4 . 1.492(10) ?
C4 H6 . 0.9600 ?
C4 H7 . 0.9600 ?
C4 H8 . 0.9600 ?

loop_
_geom_hbond_atom_site_label_D
_geom_hbond_atom_site_label_H
_geom_hbond_atom_site_label_A
_geom_hbond_site_symmetry_A
_geom_hbond_distance_DH
_geom_hbond_distance_HA
_geom_hbond_distance_DA
_geom_hbond_angle_DHA
N1 H1 O1 16_655 0.86 2.44 3.152(8) 140.2
N2 H2 O2 14 0.86 2.33 3.170(7) 164.4

loop_
_geom_torsion_atom_site_label_1
_geom_torsion_atom_site_label_2
_geom_torsion_atom_site_label_3
_geom_torsion_atom_site_label_4
_geom_torsion_site_symmetry_1
_geom_torsion
N1 Rh1 O1 C1 2_655 -91.8(5)
O2 Rh1 O1 C1 . 83.9(5)
O3 Rh1 O1 C1 . 178.2(5)
Rh1 Rh1 O1 C1 2_655 -5.6(5)
N2 Rh1 O2 C3 2_655 75.2(5)
O1 Rh1 O2 C3 . -100.0(5)
O3 Rh1 O2 C3 . 174.9(5)
Rh1 Rh1 O2 C3 2_655 -11.0(5)
O3 Mo1 O3 Rh1 15 31.1(7)
O3 Mo1 O3 Rh1 16 -87.0(8)
O3 Mo1 O3 Rh1 2 152.1(7)
N1 Rh1 O3 Mo1 2_655 -25.6(6)
N2 Rh1 O3 Mo1 2_655 -117.0(6)
O1 Rh1 O3 Mo1 . 66.1(6)
O2 Rh1 O3 Mo1 . 154.9(6)
Rh1 O1 C1 N1 . 3.6(9)
Rh1 O1 C1 C2 . -177.4(5)
Rh1 N1 C1 O1 2_655 1.8(10)
Rh1 N1 C1 C2 2_655 -177.2(5)
Rh1 N2 C3 O2 2_655 -2.8(10)
Rh1 N2 C3 C4 2_655 179.5(6)
Rh1 O2 C3 N2 . 10.7(9)
Rh1 O2 C3 C4 . -171.4(5)
